data_7135453
loop_
_publ_author_name
'Xu, Yongqiang'
'Li, Wenkai'
'Gu, Xiaoli'
'Zhou, Yuhan'
'Qu, Jingping'
'Wang, Baomin'

_publ_section_title
;
 Construction of oxindole spiro medium-sized S-heterocycles <i>via</i>
 ring expansion [2,3]-sigmatropic rearrangement.
;
_journal_issue 15
_journal_name_full 'Chemical communications (Cambridge, England)'
_journal_page_first 4545
_journal_page_last 4548
_journal_paper_doi 10.1039/d5cc06578j
_journal_volume 62
_journal_year 2026
_chemical_formula_moiety 'C20 H18 Br N O S'
_chemical_formula_sum 'C20 H18 Br N O S'
_chemical_formula_weight 400.32
_space_group_crystal_system monoclinic
_space_group_IT_number 14
_space_group_name_Hall '-P 2ybc'
_space_group_name_H-M_alt 'P 1 21/c 1'
_atom_sites_solution_hydrogens geom
_atom_sites_solution_primary dual
_audit_creation_date 2025-02-07
_audit_creation_method
;
Olex2 1.5
(compiled 2024.02.16 svn.r378c4104 for OlexSys, GUI svn.r6928)
;
_audit_update_record
;
2025-02-13 deposited with the CCDC.	2026-02-02 downloaded from the CCDC.
;
_cell_angle_alpha 90
_cell_angle_beta 95.778(8)
_cell_angle_gamma 90
_cell_formula_units_Z 4
_cell_length_a 16.640(5)
_cell_length_b 13.250(4)
_cell_length_c 7.717(2)
_cell_measurement_reflns_used 3559
_cell_measurement_temperature 120.00
_cell_measurement_theta_max 19.99
_cell_measurement_theta_min 2.46
_cell_volume 1692.8(8)
_computing_cell_refinement 'SAINT V8.40B (?, 2016)'
_computing_data_reduction 'SAINT V8.40B (?, 2016)'
_computing_molecular_graphics 'Olex2 1.5 (Dolomanov et al., 2009)'
_computing_publication_material 'Olex2 1.5 (Dolomanov et al., 2009)'
_computing_structure_refinement 'SHELXL 2018/3 (Sheldrick, 2015)'
_computing_structure_solution 'SHELXT 2018/2 (Sheldrick, 2018)'
_diffrn_ambient_temperature 120.00
_diffrn_measured_fraction_theta_full 0.999
_diffrn_measured_fraction_theta_max 0.999
_diffrn_measurement_device_type 'Bruker APEX-II CCD'
_diffrn_measurement_method '\f and \w scans'
_diffrn_radiation_type MoK\a
_diffrn_radiation_wavelength 0.71073
_diffrn_reflns_av_R_equivalents 0.1601
_diffrn_reflns_av_unetI/netI 0.1168
_diffrn_reflns_Laue_measured_fraction_full 0.999
_diffrn_reflns_Laue_measured_fraction_max 0.999
_diffrn_reflns_limit_h_max 20
_diffrn_reflns_limit_h_min -20
_diffrn_reflns_limit_k_max 16
_diffrn_reflns_limit_k_min -16
_diffrn_reflns_limit_l_max 9
_diffrn_reflns_limit_l_min -9
_diffrn_reflns_number 29292
_diffrn_reflns_point_group_measured_fraction_full 0.999
_diffrn_reflns_point_group_measured_fraction_max 0.999
_diffrn_reflns_theta_full 25.242
_diffrn_reflns_theta_max 25.728
_diffrn_reflns_theta_min 1.969
_diffrn_source_current 1.4
_diffrn_source_power 0.07
_diffrn_source_voltage 50.0
_diffrn_standards_number 0
_exptl_absorpt_coefficient_mu 2.558
_exptl_absorpt_correction_T_max 0.7453
_exptl_absorpt_correction_T_min 0.5882
_exptl_absorpt_correction_type none
_exptl_absorpt_process_details
;
SADABS-2016/2 (Bruker,2016/2) was used for absorption correction.
wR2(int) was 0.1369 before and 0.1021 after correction.
The Ratio of minimum to maximum transmission is 0.7892.
The \l/2 correction factor is Not present.
;
_exptl_crystal_density_diffrn 1.571
_exptl_crystal_description block
_exptl_crystal_F_000 816
_exptl_crystal_size_max 0.4
_exptl_crystal_size_mid 0.1
_exptl_crystal_size_min 0.1
_refine_diff_density_max 1.279
_refine_diff_density_min -0.738
_refine_diff_density_rms 0.135
_refine_ls_extinction_method none
_refine_ls_goodness_of_fit_ref 0.977
_refine_ls_hydrogen_treatment constr
_refine_ls_matrix_type full
_refine_ls_number_parameters 218
_refine_ls_number_reflns 3228
_refine_ls_number_restraints 0
_refine_ls_restrained_S_all 0.977
_refine_ls_R_factor_all 0.1176
_refine_ls_R_factor_gt 0.0579
_refine_ls_shift/su_max 0.001
_refine_ls_shift/su_mean 0.000
_refine_ls_structure_factor_coef Fsqd
_refine_ls_weighting_details 'w=1/[\s^2^(Fo^2^)+(0.0688P)^2^] where P=(Fo^2^+2Fc^2^)/3'
_refine_ls_weighting_scheme calc
_refine_ls_wR_factor_gt 0.1220
_refine_ls_wR_factor_ref 0.1510
_reflns_Friedel_coverage 0.000
_reflns_number_gt 1884
_reflns_number_total 3228
_reflns_threshold_expression 'I > 2\s(I)'
_cod_data_source_file d5cc06578j2.cif
_cod_data_source_block 1_CCDC1
_cod_original_cell_volume 1692.8(9)
_cod_database_code 7135453
_shelx_shelxl_version_number 2018/3
_shelx_space_group_comment
;
The symmetry employed for this shelxl refinement is uniquely defined
by the following loop, which should always be used as a source of
symmetry information in preference to the above space-group names.
They are only intended as comments.
;
_shelx_estimated_absorpt_t_max 0.784
_shelx_estimated_absorpt_t_min 0.428
_olex2_refinement_description
;
1.a Ternary CH refined with riding coordinates:
 C00E(H00E)
1.b Secondary CH2 refined with riding coordinates:
 C00G(H00A,H00B), C00J(H00C,H00G), C00K(H00J,H00K)
1.c Aromatic/amide H refined with riding coordinates:
 C009(H009), C00D(H00D), C00F(H00F), C00H(H00H), C00I(H00I), C00L(H00L),
 C00N(H00P), C00O(H00Q)
1.d Idealised Me refined as rotating group:
 C00M(H00M,H00N,H00O)
;
_olex2_submission_special_instructions 'No special instructions were received'

loop_
_space_group_symop_operation_xyz
'x, y, z'
'-x, y+1/2, -z+1/2'
'-x, -y, -z'
'x, -y-1/2, z-1/2'

loop_
_atom_site_label
_atom_site_type_symbol
_atom_site_fract_x
_atom_site_fract_y
_atom_site_fract_z
_atom_site_U_iso_or_equiv
_atom_site_adp_type
_atom_site_occupancy
_atom_site_site_symmetry_order
_atom_site_calc_flag
_atom_site_refinement_flags_posn
_atom_site_refinement_flags_adp
_atom_site_refinement_flags_occupancy
_atom_site_disorder_assembly
_atom_site_disorder_group
Br01 Br 0.87902(3) 0.77911(5) 0.60028(7) 0.0304(2) Uani 1 1 d . . . . .
S002 S 0.51121(9) 0.71837(10) 0.76387(18) 0.0225(4) Uani 1 1 d . . . . .
O003 O 0.2464(2) 0.9505(3) 0.6110(5) 0.0321(10) Uani 1 1 d . . . . .
N004 N 0.1452(3) 0.8408(3) 0.5068(5) 0.0228(11) Uani 1 1 d . . . . .
C005 C 0.2194(3) 0.8655(4) 0.5940(7) 0.0236(13) Uani 1 1 d . . . . .
C006 C 0.2007(3) 0.6873(4) 0.5850(7) 0.0213(13) Uani 1 1 d . . . . .
C007 C 0.7705(3) 0.7649(4) 0.6520(7) 0.0229(14) Uani 1 1 d . . . . .
C008 C 0.1338(3) 0.7364(4) 0.5001(7) 0.0222(13) Uani 1 1 d . . . . .
C009 C 0.7209(3) 0.8482(4) 0.6464(6) 0.0225(13) Uani 1 1 d . . . . .
H009 H 0.741716 0.912138 0.617529 0.027 Uiso 1 1 calc R U . . .
C00A C 0.2574(3) 0.7673(4) 0.6540(7) 0.0205(13) Uani 1 1 d . . . . .
C00B C 0.6409(3) 0.8406(4) 0.6823(6) 0.0191(13) Uani 1 1 d . . . . .
C00C C 0.6116(3) 0.7445(4) 0.7211(7) 0.0222(14) Uani 1 1 d . . . . .
C00D C 0.0696(4) 0.6837(5) 0.4186(7) 0.0289(15) Uani 1 1 d . . . . .
H00D H 0.024403 0.717895 0.360872 0.035 Uiso 1 1 calc R U . . .
C00E C 0.4611(3) 0.8407(4) 0.7274(7) 0.0224(13) Uani 1 1 d . . . . .
H00E H 0.445421 0.849202 0.599714 0.027 Uiso 1 1 calc R U . . .
C00F C 0.6634(3) 0.6602(4) 0.7289(6) 0.0232(13) Uani 1 1 d . . . . .
H00F H 0.643359 0.595882 0.757920 0.028 Uiso 1 1 calc R U . . .
C00G C 0.5877(3) 0.9326(4) 0.6787(7) 0.0237(14) Uani 1 1 d . . . . .
H00A H 0.566346 0.946170 0.556533 0.028 Uiso 1 1 calc R U . . .
H00B H 0.621279 0.991248 0.719990 0.028 Uiso 1 1 calc R U . . .
C00H C 0.3266(3) 0.7558(4) 0.7558(7) 0.0254(14) Uani 1 1 d . . . . .
H00H H 0.340955 0.688803 0.789951 0.031 Uiso 1 1 calc R U . . .
C00I C 0.2039(4) 0.5830(4) 0.5895(7) 0.0293(15) Uani 1 1 d . . . . .
H00I H 0.249385 0.548852 0.646103 0.035 Uiso 1 1 calc R U . . .
C00J C 0.5167(3) 0.9245(4) 0.7889(7) 0.0252(14) Uani 1 1 d . . . . .
H00C H 0.537468 0.912562 0.911947 0.030 Uiso 1 1 calc R U . . .
H00G H 0.486505 0.988953 0.782906 0.030 Uiso 1 1 calc R U . . .
C00K C 0.3840(3) 0.8374(4) 0.8217(7) 0.0247(14) Uani 1 1 d . . . . .
H00J H 0.399231 0.826891 0.947694 0.030 Uiso 1 1 calc R U . . .
H00K H 0.356154 0.903339 0.807264 0.030 Uiso 1 1 calc R U . . .
C00L C 0.7426(3) 0.6700(5) 0.6950(7) 0.0269(14) Uani 1 1 d . . . . .
H00L H 0.777544 0.613109 0.700792 0.032 Uiso 1 1 calc R U . . .
C00M C 0.0852(3) 0.9141(4) 0.4402(7) 0.0331(16) Uani 1 1 d . . . . .
H00M H 0.036135 0.905388 0.499100 0.050 Uiso 1 1 calc R U . . .
H00N H 0.072330 0.903969 0.314692 0.050 Uiso 1 1 calc R U . . .
H00O H 0.106481 0.982364 0.461814 0.050 Uiso 1 1 calc R U . . .
C00N C 0.1389(4) 0.5298(5) 0.5093(7) 0.0322(15) Uani 1 1 d . . . . .
H00P H 0.139667 0.458157 0.513496 0.039 Uiso 1 1 calc R U . . .
C00O C 0.0729(4) 0.5781(5) 0.4231(7) 0.0361(17) Uani 1 1 d . . . . .
H00Q H 0.029691 0.539650 0.366867 0.043 Uiso 1 1 calc R U . . .

loop_
_atom_site_aniso_label
_atom_site_aniso_U_11
_atom_site_aniso_U_22
_atom_site_aniso_U_33
_atom_site_aniso_U_23
_atom_site_aniso_U_13
_atom_site_aniso_U_12
Br01 0.0249(4) 0.0413(4) 0.0249(4) 0.0007(3) 0.0016(3) -0.0011(3)
S002 0.0240(8) 0.0205(8) 0.0225(8) 0.0001(7) 0.0001(6) -0.0002(7)
O003 0.042(3) 0.021(2) 0.032(2) 0.0008(19) -0.004(2) 0.000(2)
N004 0.028(3) 0.022(3) 0.017(3) 0.006(2) -0.005(2) 0.004(2)
C005 0.025(4) 0.028(4) 0.017(3) 0.002(3) 0.000(3) 0.004(3)
C006 0.024(3) 0.023(3) 0.017(3) -0.004(2) -0.001(3) 0.004(3)
C007 0.017(3) 0.033(4) 0.017(3) -0.006(3) -0.005(3) -0.004(3)
C008 0.026(3) 0.031(4) 0.010(3) 0.003(3) 0.003(3) 0.001(3)
C009 0.021(3) 0.025(3) 0.020(3) 0.001(3) -0.004(3) -0.004(3)
C00A 0.026(3) 0.021(3) 0.014(3) 0.005(2) -0.001(3) 0.003(3)
C00B 0.026(3) 0.015(3) 0.015(3) 0.000(2) -0.002(2) 0.002(3)
C00C 0.023(3) 0.027(4) 0.015(3) -0.002(2) -0.002(3) -0.003(3)
C00D 0.026(4) 0.040(4) 0.020(3) 0.003(3) -0.002(3) -0.002(3)
C00E 0.024(3) 0.022(3) 0.020(3) 0.000(3) 0.000(3) 0.005(3)
C00F 0.032(4) 0.019(3) 0.018(3) 0.002(3) 0.000(3) 0.000(3)
C00G 0.025(3) 0.019(3) 0.026(3) 0.003(3) -0.002(3) -0.002(3)
C00H 0.029(4) 0.028(4) 0.020(3) 0.001(2) 0.003(3) 0.000(3)
C00I 0.029(4) 0.031(4) 0.029(3) 0.001(3) 0.007(3) -0.001(3)
C00J 0.027(4) 0.020(3) 0.028(3) -0.002(3) 0.002(3) 0.004(3)
C00K 0.026(3) 0.030(4) 0.016(3) -0.001(3) -0.006(3) 0.005(3)
C00L 0.023(3) 0.031(4) 0.027(3) -0.001(3) 0.000(3) 0.001(3)
C00M 0.035(4) 0.034(4) 0.030(4) 0.012(3) 0.000(3) 0.013(3)
C00N 0.038(4) 0.030(4) 0.030(3) -0.008(3) 0.012(3) -0.012(3)
C00O 0.036(4) 0.051(5) 0.020(3) -0.010(3) 0.000(3) -0.019(4)

loop_
_atom_type_symbol
_atom_type_description
_atom_type_scat_dispersion_real
_atom_type_scat_dispersion_imag
_atom_type_scat_source
C C 0.0033 0.0016 'International Tables Vol C Tables 4.2.6.8 and 6.1.1.4'
H H 0.0000 0.0000 'International Tables Vol C Tables 4.2.6.8 and 6.1.1.4'
Br Br -0.2901 2.4595 'International Tables Vol C Tables 4.2.6.8 and 6.1.1.4'
N N 0.0061 0.0033 'International Tables Vol C Tables 4.2.6.8 and 6.1.1.4'
O O 0.0106 0.0060 'International Tables Vol C Tables 4.2.6.8 and 6.1.1.4'
S S 0.1246 0.1234 'International Tables Vol C Tables 4.2.6.8 and 6.1.1.4'

loop_
_geom_angle_atom_site_label_1
_geom_angle_atom_site_label_2
_geom_angle_atom_site_label_3
_geom_angle
_geom_angle_site_symmetry_1
_geom_angle_site_symmetry_3
_geom_angle_publ_flag
C00C S002 C00E 102.8(3) . . ?
C005 N004 C008 111.3(4) . . ?
C005 N004 C00M 124.3(5) . . ?
C008 N004 C00M 124.3(5) . . ?
O003 C005 N004 125.0(5) . . ?
O003 C005 C00A 129.1(5) . . ?
N004 C005 C00A 105.9(5) . . ?
C008 C006 C00A 106.6(5) . . ?
C00I C006 C008 120.3(5) . . ?
C00I C006 C00A 133.1(5) . . ?
C009 C007 Br01 119.7(4) . . ?
C009 C007 C00L 121.2(5) . . ?
C00L C007 Br01 119.2(4) . . ?
C006 C008 N004 110.2(5) . . ?
C00D C008 N004 128.0(5) . . ?
C00D C008 C006 121.7(5) . . ?
C007 C009 H009 119.4 . . ?
C007 C009 C00B 121.3(5) . . ?
C00B C009 H009 119.4 . . ?
C006 C00A C005 106.0(5) . . ?
C00H C00A C005 126.3(5) . . ?
C00H C00A C006 127.6(5) . . ?
C009 C00B C00C 117.9(5) . . ?
C009 C00B C00G 120.6(5) . . ?
C00C C00B C00G 121.4(5) . . ?
C00B C00C S002 124.9(4) . . ?
C00B C00C C00F 120.2(5) . . ?
C00F C00C S002 114.9(4) . . ?
C008 C00D H00D 121.0 . . ?
C008 C00D C00O 118.0(6) . . ?
C00O C00D H00D 121.0 . . ?
S002 C00E H00E 108.7 . . ?
C00J C00E S002 110.6(4) . . ?
C00J C00E H00E 108.7 . . ?
C00J C00E C00K 113.0(4) . . ?
C00K C00E S002 106.9(4) . . ?
C00K C00E H00E 108.7 . . ?
C00C C00F H00F 119.6 . . ?
C00L C00F C00C 120.7(5) . . ?
C00L C00F H00F 119.6 . . ?
C00B C00G H00A 108.6 . . ?
C00B C00G H00B 108.6 . . ?
C00B C00G C00J 114.7(4) . . ?
H00A C00G H00B 107.6 . . ?
C00J C00G H00A 108.6 . . ?
C00J C00G H00B 108.6 . . ?
C00A C00H H00H 116.5 . . ?
C00A C00H C00K 126.9(5) . . ?
C00K C00H H00H 116.5 . . ?
C006 C00I H00I 120.9 . . ?
C00N C00I C006 118.1(6) . . ?
C00N C00I H00I 120.9 . . ?
C00E C00J C00G 111.4(4) . . ?
C00E C00J H00C 109.3 . . ?
C00E C00J H00G 109.3 . . ?
C00G C00J H00C 109.3 . . ?
C00G C00J H00G 109.3 . . ?
H00C C00J H00G 108.0 . . ?
C00E C00K H00J 108.9 . . ?
C00E C00K H00K 108.9 . . ?
C00H C00K C00E 113.2(4) . . ?
C00H C00K H00J 108.9 . . ?
C00H C00K H00K 108.9 . . ?
H00J C00K H00K 107.8 . . ?
C007 C00L H00L 120.7 . . ?
C00F C00L C007 118.7(6) . . ?
C00F C00L H00L 120.7 . . ?
N004 C00M H00M 109.5 . . ?
N004 C00M H00N 109.5 . . ?
N004 C00M H00O 109.5 . . ?
H00M C00M H00N 109.5 . . ?
H00M C00M H00O 109.5 . . ?
H00N C00M H00O 109.5 . . ?
C00I C00N H00P 119.1 . . ?
C00O C00N C00I 121.8(6) . . ?
C00O C00N H00P 119.1 . . ?
C00D C00O H00Q 119.9 . . ?
C00N C00O C00D 120.1(6) . . ?
C00N C00O H00Q 119.9 . . ?

loop_
_geom_bond_atom_site_label_1
_geom_bond_atom_site_label_2
_geom_bond_distance
_geom_bond_site_symmetry_2
_geom_bond_publ_flag
Br01 C007 1.897(6) . ?
S002 C00C 1.770(6) . ?
S002 C00E 1.831(5) . ?
O003 C005 1.214(6) . ?
N004 C005 1.384(7) . ?
N004 C008 1.397(7) . ?
N004 C00M 1.449(6) . ?
C005 C00A 1.500(7) . ?
C006 C008 1.394(7) . ?
C006 C00A 1.482(7) . ?
C006 C00I 1.383(7) . ?
C007 C009 1.376(7) . ?
C007 C00L 1.393(8) . ?
C008 C00D 1.375(8) . ?
C009 H009 0.9500 . ?
C009 C00B 1.390(7) . ?
C00A C00H 1.335(7) . ?
C00B C00C 1.405(7) . ?
C00B C00G 1.506(7) . ?
C00C C00F 1.408(7) . ?
C00D H00D 0.9500 . ?
C00D C00O 1.400(8) . ?
C00E H00E 1.0000 . ?
C00E C00J 1.492(7) . ?
C00E C00K 1.539(7) . ?
C00F H00F 0.9500 . ?
C00F C00L 1.376(7) . ?
C00G H00A 0.9900 . ?
C00G H00B 0.9900 . ?
C00G C00J 1.527(7) . ?
C00H H00H 0.9500 . ?
C00H C00K 1.496(7) . ?
C00I H00I 0.9500 . ?
C00I C00N 1.383(7) . ?
C00J H00C 0.9900 . ?
C00J H00G 0.9900 . ?
C00K H00J 0.9900 . ?
C00K H00K 0.9900 . ?
C00L H00L 0.9500 . ?
C00M H00M 0.9800 . ?
C00M H00N 0.9800 . ?
C00M H00O 0.9800 . ?
C00N H00P 0.9500 . ?
C00N C00O 1.383(8) . ?
C00O H00Q 0.9500 . ?

loop_
_geom_torsion_atom_site_label_1
_geom_torsion_atom_site_label_2
_geom_torsion_atom_site_label_3
_geom_torsion_atom_site_label_4
_geom_torsion
_geom_torsion_site_symmetry_1
_geom_torsion_site_symmetry_2
_geom_torsion_site_symmetry_3
_geom_torsion_site_symmetry_4
_geom_torsion_publ_flag
Br01 C007 C009 C00B 179.5(4) . . . . ?
Br01 C007 C00L C00F -178.7(4) . . . . ?
S002 C00C C00F C00L 178.8(4) . . . . ?
S002 C00E C00J C00G 66.6(5) . . . . ?
S002 C00E C00K C00H -60.3(5) . . . . ?
O003 C005 C00A C006 -175.2(5) . . . . ?
O003 C005 C00A C00H 7.6(9) . . . . ?
N004 C005 C00A C006 3.0(5) . . . . ?
N004 C005 C00A C00H -174.1(5) . . . . ?
N004 C008 C00D C00O 177.3(5) . . . . ?
C005 N004 C008 C006 0.6(6) . . . . ?
C005 N004 C008 C00D -176.9(5) . . . . ?
C005 C00A C00H C00K -4.6(9) . . . . ?
C006 C008 C00D C00O 0.1(8) . . . . ?
C006 C00A C00H C00K 178.9(5) . . . . ?
C006 C00I C00N C00O 1.4(8) . . . . ?
C007 C009 C00B C00C -1.3(8) . . . . ?
C007 C009 C00B C00G 179.0(5) . . . . ?
C008 N004 C005 O003 176.1(5) . . . . ?
C008 N004 C005 C00A -2.3(6) . . . . ?
C008 C006 C00A C005 -2.7(6) . . . . ?
C008 C006 C00A C00H 174.4(5) . . . . ?
C008 C006 C00I C00N -0.6(8) . . . . ?
C008 C00D C00O C00N 0.7(8) . . . . ?
C009 C007 C00L C00F 1.3(8) . . . . ?
C009 C00B C00C S002 -178.1(4) . . . . ?
C009 C00B C00C C00F 2.2(7) . . . . ?
C009 C00B C00G C00J -155.8(5) . . . . ?
C00A C006 C008 N004 1.4(6) . . . . ?
C00A C006 C008 C00D 179.1(5) . . . . ?
C00A C006 C00I C00N -179.6(5) . . . . ?
C00A C00H C00K C00E -105.2(6) . . . . ?
C00B C00C C00F C00L -1.5(8) . . . . ?
C00B C00G C00J C00E -61.3(6) . . . . ?
C00C S002 C00E C00J -36.8(4) . . . . ?
C00C S002 C00E C00K -160.2(3) . . . . ?
C00C C00B C00G C00J 24.5(7) . . . . ?
C00C C00F C00L C007 -0.3(8) . . . . ?
C00E S002 C00C C00B 4.2(5) . . . . ?
C00E S002 C00C C00F -176.1(4) . . . . ?
C00G C00B C00C S002 1.7(7) . . . . ?
C00G C00B C00C C00F -178.0(5) . . . . ?
C00I C006 C008 N004 -177.8(5) . . . . ?
C00I C006 C008 C00D -0.1(8) . . . . ?
C00I C006 C00A C005 176.4(6) . . . . ?
C00I C006 C00A C00H -6.5(10) . . . . ?
C00I C00N C00O C00D -1.4(8) . . . . ?
C00J C00E C00K C00H 177.8(5) . . . . ?
C00K C00E C00J C00G -173.6(4) . . . . ?
C00L C007 C009 C00B -0.5(8) . . . . ?
C00M N004 C005 O003 -7.3(8) . . . . ?
C00M N004 C005 C00A 174.4(5) . . . . ?
C00M N004 C008 C006 -176.1(5) . . . . ?
C00M N004 C008 C00D 6.4(8) . . . . ?
